data_7714773
loop_
_publ_author_name
'Sumida, Akifumi'
'Onishi, Tomoharu'
'Imoto, Hiroaki'
'Naka, Kensuke'

_publ_section_title
;
 Synthesis, structures, and photophysical properties of &#x3c0;-extended
 arsaborins.
;
_journal_issue 4
_journal_name_full 'Dalton transactions (Cambridge, England : 2003)'
_journal_page_first 1706
_journal_page_last 1713
_journal_paper_doi 10.1039/d3dt03798c
_journal_volume 53
_journal_year 2024
_chemical_formula_moiety 'C23 H20 As B S2'
_chemical_formula_sum 'C23 H20 As B S2'
_chemical_formula_weight 446.24
_space_group_crystal_system triclinic
_space_group_IT_number 2
_space_group_name_Hall '-P 1'
_space_group_name_H-M_alt 'P -1'
_atom_sites_solution_hydrogens geom
_atom_sites_solution_primary dual
_audit_creation_date 2022-05-31
_audit_creation_method
;
Olex2 1.5-ac5-023
(compiled 2022.04.12 svn.rca3783a0 for Rigaku Oxford Diffraction, GUI svn.r6498)
;
_audit_update_record
;
2023-10-26 deposited with the CCDC.	2023-12-20 downloaded from the CCDC.
;
_cell_angle_alpha 93.998(4)
_cell_angle_beta 110.602(4)
_cell_angle_gamma 114.323(5)
_cell_formula_units_Z 4
_cell_length_a 12.0647(5)
_cell_length_b 12.4943(7)
_cell_length_c 16.6968(8)
_cell_measurement_reflns_used 3548
_cell_measurement_temperature 173.15
_cell_measurement_theta_max 29.9330
_cell_measurement_theta_min 2.8430
_cell_volume 2077.7(2)
_computing_cell_refinement 'CrysAlisPro 1.171.42.55a (Rigaku OD, 2022)'
_computing_data_collection 'CrysAlisPro 1.171.42.55a (Rigaku OD, 2022)'
_computing_data_reduction 'CrysAlisPro 1.171.42.55a (Rigaku OD, 2022)'
_computing_molecular_graphics 'Olex2 1.5-ac5-023 (Dolomanov et al., 2009)'
_computing_publication_material 'Olex2 1.5-ac5-023 (Dolomanov et al., 2009)'
_computing_structure_refinement 'SHELXL 2018/3 (Sheldrick, 2015)'
_computing_structure_solution 'SHELXT  (Sheldrick, 2015)'
_diffrn_ambient_temperature 173.15
_diffrn_detector 'CCD plate'
_diffrn_measured_fraction_theta_full 0.999
_diffrn_measured_fraction_theta_max 0.999
_diffrn_measurement_details
;
List of Runs (angles in degrees, time in seconds):

  # Type    Start    End  Width  t~exp~   \w     \q     \k     \f   Frames
#--------------------------------------------------------------------------
  1  \w     85.00 119.00   0.50    2.50    --   30.00  54.00 120.00   68
  2  \w    -74.00  34.00   0.50    2.50    --   30.00  54.00   0.00  216
  3  \w    -72.00  33.00   0.50    2.50    --   30.00  54.00-120.00  210
  4  \w    -65.00  34.00   0.50    2.50    --   30.00  54.00 120.00  198
;
_diffrn_measurement_device 'two-circle diffractometer'
_diffrn_measurement_device_type 'XtaLAB Mini (JP)'
_diffrn_measurement_method '\w scans'
_diffrn_orient_matrix_type 'CrysAlisPro convention (1999,Acta A55,543-557)'
_diffrn_orient_matrix_UB_11 0.0343317000
_diffrn_orient_matrix_UB_12 -0.0346698000
_diffrn_orient_matrix_UB_13 0.0127421000
_diffrn_orient_matrix_UB_21 0.0472305000
_diffrn_orient_matrix_UB_22 0.0464224000
_diffrn_orient_matrix_UB_23 0.0392916000
_diffrn_orient_matrix_UB_31 -0.0404719000
_diffrn_orient_matrix_UB_32 -0.0280474000
_diffrn_orient_matrix_UB_33 0.0221977000
_diffrn_radiation_monochromator graphite
_diffrn_radiation_probe x-ray
_diffrn_radiation_type 'Mo K\a'
_diffrn_radiation_wavelength 0.71073
_diffrn_reflns_av_R_equivalents 0.0323
_diffrn_reflns_av_unetI/netI 0.0672
_diffrn_reflns_Laue_measured_fraction_full 0.999
_diffrn_reflns_Laue_measured_fraction_max 0.999
_diffrn_reflns_limit_h_max 15
_diffrn_reflns_limit_h_min -12
_diffrn_reflns_limit_k_max 15
_diffrn_reflns_limit_k_min -14
_diffrn_reflns_limit_l_max 18
_diffrn_reflns_limit_l_min -20
_diffrn_reflns_number 12968
_diffrn_reflns_point_group_measured_fraction_full 0.999
_diffrn_reflns_point_group_measured_fraction_max 0.999
_diffrn_reflns_theta_full 25.242
_diffrn_reflns_theta_max 26.372
_diffrn_reflns_theta_min 2.546
_diffrn_source 'fine-focus sealed X-ray tube'
_diffrn_source_type 'Rigaku (Mo) X-ray Source'
_exptl_absorpt_coefficient_mu 1.842
_exptl_absorpt_correction_T_max 0.942
_exptl_absorpt_correction_T_min 0.916
_exptl_absorpt_correction_type analytical
_exptl_absorpt_process_details
;
CrysAlisPro 1.171.42.55a (Rigaku Oxford Diffraction, 2022)
Analytical numeric absorption correction using a multifaceted crystal
model based on expressions derived by R.C. Clark & J.S. Reid.
(Clark, R. C. & Reid, J. S. (1995). Acta Cryst. A51, 887-897)
Empirical absorption correction using spherical harmonics,
implemented in SCALE3 ABSPACK scaling algorithm.
;
_exptl_crystal_colour colourless
_exptl_crystal_colour_primary colourless
_exptl_crystal_density_diffrn 1.427
_exptl_crystal_description block
_exptl_crystal_F_000 912
_exptl_crystal_size_max 0.304
_exptl_crystal_size_mid 0.245
_exptl_crystal_size_min 0.208
_refine_diff_density_max 0.416
_refine_diff_density_min -0.383
_refine_diff_density_rms 0.084
_refine_ls_extinction_method none
_refine_ls_goodness_of_fit_ref 1.013
_refine_ls_hydrogen_treatment constr
_refine_ls_matrix_type full
_refine_ls_number_parameters 493
_refine_ls_number_reflns 8492
_refine_ls_number_restraints 0
_refine_ls_restrained_S_all 1.013
_refine_ls_R_factor_all 0.0677
_refine_ls_R_factor_gt 0.0390
_refine_ls_shift/su_max 0.002
_refine_ls_shift/su_mean 0.000
_refine_ls_structure_factor_coef Fsqd
_refine_ls_weighting_details 'w=1/[\s^2^(Fo^2^)+(0.0316P)^2^+0.1168P] where P=(Fo^2^+2Fc^2^)/3'
_refine_ls_weighting_scheme calc
_refine_ls_wR_factor_gt 0.0759
_refine_ls_wR_factor_ref 0.0868
_reflns_Friedel_coverage 0.000
_reflns_number_gt 6240
_reflns_number_total 8492
_reflns_threshold_expression 'I > 2\s(I)'
_cod_data_source_file d3dt03798c2.cif
_cod_data_source_block 3d
_cod_depositor_comments 'Adding full bibliography for 7714770--7714783.cif.'
_cod_database_code 7714773
_shelx_shelxl_version_number 2018/3
_chemical_oxdiff_formula CHAsSB
_shelx_space_group_comment
;
The symmetry employed for this shelxl refinement is uniquely defined
by the following loop, which should always be used as a source of
symmetry information in preference to the above space-group names.
They are only intended as comments.
;
_shelx_estimated_absorpt_t_max 0.698
_shelx_estimated_absorpt_t_min 0.608
_olex2_refinement_description
;
1. Fixed Uiso
 At 1.2 times of:
  All C(H) groups
 At 1.5 times of:
  All C(H,H,H) groups
2.a Aromatic/amide H refined with riding coordinates:
 C11(H11), C6(H6), C29(H29), C5(H5), C34(H34), C28(H28), C31(H31), C15(H15),
 C7(H7), C14(H14), C17(H17), C12(H12), C8(H8), C19(H19), C30(H30), C40(H40),
 C42(H42), C13(H13), C38(H38), C35(H35), C36(H36), C37(H37)
2.b Idealised Me refined as rotating group:
 C21(H21A,H21B,H21C), C44(H44A,H44B,H44C), C23(H23A,H23B,H23C), C46(H46A,H46B,
 H46C), C45(H45A,H45B,H45C), C22(H22A,H22B,H22C)
;
_olex2_submission_special_instructions 'No special instructions were received'
_oxdiff_exptl_absorpt_empirical_details
;
Empirical correction (ABSPACK) includes:
- Absorption correction using spherical harmonics
- Frame scaling
;
_oxdiff_exptl_absorpt_empirical_full_max 1.183
_oxdiff_exptl_absorpt_empirical_full_min 0.838

loop_
_space_group_symop_operation_xyz
'x, y, z'
'-x, -y, -z'

loop_
_atom_site_label
_atom_site_type_symbol
_atom_site_fract_x
_atom_site_fract_y
_atom_site_fract_z
_atom_site_U_iso_or_equiv
_atom_site_adp_type
_atom_site_occupancy
_atom_site_site_symmetry_order
_atom_site_calc_flag
_atom_site_refinement_flags_posn
_atom_site_refinement_flags_adp
_atom_site_refinement_flags_occupancy
_atom_site_disorder_assembly
_atom_site_disorder_group
As2 As 0.38811(3) 0.48396(3) 0.33089(2) 0.02052(9) Uani 1 1 d . . . . .
As1 As 1.14811(3) 0.90692(3) 0.19596(2) 0.01878(9) Uani 1 1 d . . . . .
S1 S 1.37861(8) 1.22076(7) 0.43275(5) 0.02263(18) Uani 1 1 d . . . . .
S3 S 0.11553(8) 0.29962(7) 0.04738(5) 0.02446(19) Uani 1 1 d . . . . .
S2 S 0.98128(9) 0.53065(7) 0.23052(6) 0.0277(2) Uani 1 1 d . . . . .
S4 S 0.79372(9) 0.50720(8) 0.44541(6) 0.0285(2) Uani 1 1 d . . . . .
C1 C 1.2359(3) 1.0209(3) 0.3120(2) 0.0181(7) Uani 1 1 d . . . . .
C9 C 0.9822(3) 0.9223(3) 0.15181(19) 0.0171(6) Uani 1 1 d . . . . .
C24 C 0.2984(3) 0.3989(3) 0.2057(2) 0.0187(7) Uani 1 1 d . . . . .
C27 C 0.5559(3) 0.4773(3) 0.3571(2) 0.0209(7) Uani 1 1 d . . . . .
C4 C 1.0837(3) 0.7579(3) 0.2345(2) 0.0185(7) Uani 1 1 d . . . . .
C32 C 0.4442(3) 0.6509(3) 0.3167(2) 0.0192(7) Uani 1 1 d . . . . .
C26 C 0.5900(3) 0.4273(3) 0.2932(2) 0.0176(7) Uani 1 1 d . . . . .
C25 C 0.3572(3) 0.3554(3) 0.1569(2) 0.0176(7) Uani 1 1 d . . . . .
C11 C 0.9774(3) 1.0056(3) 0.1000(2) 0.0232(7) Uani 1 1 d . . . . .
H11 H 1.053127 1.052941 0.089191 0.028 Uiso 1 1 calc R U . . .
C6 C 1.2991(3) 1.0921(3) 0.4615(2) 0.0204(7) Uani 1 1 d . . . . .
H6 H 1.305575 1.091181 0.519777 0.025 Uiso 1 1 calc R U . . .
C29 C 0.2643(3) 0.2989(3) 0.0694(2) 0.0204(7) Uani 1 1 d . . . . .
H29 H 0.282154 0.263584 0.026319 0.024 Uiso 1 1 calc R U . . .
C2 C 1.2245(3) 0.9892(3) 0.3923(2) 0.0184(7) Uani 1 1 d . . . . .
C5 C 1.3138(3) 1.1417(3) 0.3244(2) 0.0210(7) Uani 1 1 d . . . . .
H5 H 1.330418 1.178080 0.278958 0.025 Uiso 1 1 calc R U . . .
C10 C 1.1220(3) 0.8389(3) 0.4868(2) 0.0179(7) Uani 1 1 d . . . . .
C21 C 1.3349(3) 0.8217(3) 0.5548(2) 0.0264(8) Uani 1 1 d . . . . .
H21A H 1.307035 0.754230 0.506258 0.040 Uiso 1 1 calc R U . . .
H21B H 1.388566 0.811918 0.610688 0.040 Uiso 1 1 calc R U . . .
H21C H 1.388506 0.898503 0.544433 0.040 Uiso 1 1 calc R U . . .
C34 C 0.3814(3) 0.7123(3) 0.3383(2) 0.0251(7) Uani 1 1 d . . . . .
H34 H 0.314050 0.673018 0.358468 0.030 Uiso 1 1 calc R U . . .
C28 C 0.1706(3) 0.3752(3) 0.1548(2) 0.0224(7) Uani 1 1 d . . . . .
H28 H 0.118003 0.397827 0.176129 0.027 Uiso 1 1 calc R U . . .
C39 C 0.5545(3) 0.2212(3) 0.1137(2) 0.0190(7) Uani 1 1 d . . . . .
C3 C 1.0869(3) 0.7510(3) 0.3217(2) 0.0181(7) Uani 1 1 d . . . . .
C31 C 0.7164(3) 0.4395(3) 0.3350(2) 0.0226(7) Uani 1 1 d . . . . .
H31 H 0.757501 0.412525 0.304867 0.027 Uiso 1 1 calc R U . . .
C15 C 0.8692(3) 0.8535(3) 0.1664(2) 0.0223(7) Uani 1 1 d . . . . .
H15 H 0.871010 0.797791 0.202150 0.027 Uiso 1 1 calc R U . . .
C7 C 1.0289(3) 0.6460(3) 0.1792(2) 0.0231(7) Uani 1 1 d . . . . .
H7 H 1.018317 0.633342 0.119617 0.028 Uiso 1 1 calc R U . . .
C14 C 0.7543(3) 0.8663(3) 0.1288(2) 0.0243(7) Uani 1 1 d . . . . .
H14 H 0.677236 0.817717 0.137864 0.029 Uiso 1 1 calc R U . . .
C16 C 1.2126(3) 0.8223(3) 0.5596(2) 0.0191(7) Uani 1 1 d . . . . .
C17 C 1.1868(3) 0.8045(3) 0.6341(2) 0.0224(7) Uani 1 1 d . . . . .
H17 H 1.248485 0.793285 0.682415 0.027 Uiso 1 1 calc R U . . .
C20 C 1.0066(3) 0.8357(3) 0.4921(2) 0.0203(7) Uani 1 1 d . . . . .
C33 C 0.5581(3) 0.3346(3) 0.13018(19) 0.0171(7) Uani 1 1 d . . . . .
C44 C 0.4872(3) 0.1233(3) 0.1542(2) 0.0268(8) Uani 1 1 d . . . . .
H44A H 0.510319 0.159607 0.215500 0.040 Uiso 1 1 calc R U . . .
H44B H 0.518004 0.062100 0.153139 0.040 Uiso 1 1 calc R U . . .
H44C H 0.389892 0.084990 0.120238 0.040 Uiso 1 1 calc R U . . .
C18 C 1.0733(3) 0.8025(3) 0.6399(2) 0.0239(7) Uani 1 1 d . . . . .
C23 C 0.9045(3) 0.8477(3) 0.4138(2) 0.0310(8) Uani 1 1 d . . . . .
H23A H 0.950818 0.914151 0.390917 0.047 Uiso 1 1 calc R U . . .
H23B H 0.843933 0.864979 0.432542 0.047 Uiso 1 1 calc R U . . .
H23C H 0.852856 0.771728 0.367401 0.047 Uiso 1 1 calc R U . . .
C12 C 0.8631(3) 1.0192(3) 0.0645(2) 0.0296(8) Uani 1 1 d . . . . .
H12 H 0.861537 1.076802 0.030496 0.035 Uiso 1 1 calc R U . . .
C8 C 1.0345(3) 0.6319(3) 0.3267(2) 0.0213(7) Uani 1 1 d . . . . .
H8 H 1.028681 0.608534 0.378631 0.026 Uiso 1 1 calc R U . . .
C19 C 0.9847(3) 0.8182(3) 0.5676(2) 0.0240(7) Uani 1 1 d . . . . .
H19 H 0.906627 0.817014 0.569948 0.029 Uiso 1 1 calc R U . . .
C43 C 0.6175(3) 0.4217(3) 0.0883(2) 0.0229(7) Uani 1 1 d . . . . .
C41 C 0.6662(3) 0.2832(3) 0.0152(2) 0.0233(7) Uani 1 1 d . . . . .
C30 C 0.6567(3) 0.5229(3) 0.4410(2) 0.0252(7) Uani 1 1 d . . . . .
H30 H 0.651438 0.558879 0.490728 0.030 Uiso 1 1 calc R U . . .
C40 C 0.6098(3) 0.1981(3) 0.0580(2) 0.0234(7) Uani 1 1 d . . . . .
H40 H 0.609111 0.121880 0.048918 0.028 Uiso 1 1 calc R U . . .
C42 C 0.6686(3) 0.3948(3) 0.0316(2) 0.0250(7) Uani 1 1 d . . . . .
H42 H 0.706277 0.454278 0.003423 0.030 Uiso 1 1 calc R U . . .
C13 C 0.7506(3) 0.9491(3) 0.0783(2) 0.0259(8) Uani 1 1 d . . . . .
H13 H 0.671835 0.957888 0.053308 0.031 Uiso 1 1 calc R U . . .
C38 C 0.5447(3) 0.7106(3) 0.2884(2) 0.0290(8) Uani 1 1 d . . . . .
H38 H 0.589599 0.670162 0.274319 0.035 Uiso 1 1 calc R U . . .
C46 C 0.6290(4) 0.5471(3) 0.1087(2) 0.0358(9) Uani 1 1 d . . . . .
H46A H 0.540835 0.539580 0.098857 0.054 Uiso 1 1 calc R U . . .
H46B H 0.662094 0.593649 0.069856 0.054 Uiso 1 1 calc R U . . .
H46C H 0.691638 0.589176 0.170482 0.054 Uiso 1 1 calc R U . . .
C35 C 0.4159(3) 0.8307(3) 0.3306(2) 0.0292(8) Uani 1 1 d . . . . .
H35 H 0.372240 0.871970 0.345436 0.035 Uiso 1 1 calc R U . . .
C36 C 0.5151(3) 0.8888(3) 0.3010(2) 0.0276(8) Uani 1 1 d . . . . .
H36 H 0.538132 0.969225 0.294770 0.033 Uiso 1 1 calc R U . . .
C45 C 0.7267(4) 0.2570(3) -0.0444(2) 0.0378(9) Uani 1 1 d . . . . .
H45A H 0.824219 0.294527 -0.011647 0.057 Uiso 1 1 calc R U . . .
H45B H 0.704584 0.290500 -0.095729 0.057 Uiso 1 1 calc R U . . .
H45C H 0.690448 0.169093 -0.064528 0.057 Uiso 1 1 calc R U . . .
B1 B 1.1451(3) 0.8598(3) 0.4007(2) 0.0184(8) Uani 1 1 d . . . . .
C22 C 1.0456(4) 0.7831(3) 0.7206(2) 0.0368(9) Uani 1 1 d . . . . .
H22A H 0.960737 0.709413 0.703828 0.055 Uiso 1 1 calc R U . . .
H22B H 1.039763 0.852973 0.745533 0.055 Uiso 1 1 calc R U . . .
H22C H 1.118320 0.774410 0.764786 0.055 Uiso 1 1 calc R U . . .
C37 C 0.5791(4) 0.8288(3) 0.2810(2) 0.0315(8) Uani 1 1 d . . . . .
H37 H 0.647627 0.868762 0.261833 0.038 Uiso 1 1 calc R U . . .
B2 B 0.5004(3) 0.3703(3) 0.1938(2) 0.0174(7) Uani 1 1 d . . . . .

loop_
_atom_site_aniso_label
_atom_site_aniso_U_11
_atom_site_aniso_U_22
_atom_site_aniso_U_33
_atom_site_aniso_U_23
_atom_site_aniso_U_13
_atom_site_aniso_U_12
As2 0.0272(2) 0.02050(18) 0.02030(19) 0.00651(13) 0.01589(15) 0.01168(14)
As1 0.02137(18) 0.02195(19) 0.01795(19) 0.00850(13) 0.01133(14) 0.01139(14)
S1 0.0233(4) 0.0183(4) 0.0261(5) 0.0065(3) 0.0120(3) 0.0081(3)
S3 0.0227(4) 0.0257(5) 0.0243(5) 0.0066(3) 0.0105(4) 0.0102(3)
S2 0.0360(5) 0.0198(4) 0.0284(5) 0.0053(4) 0.0149(4) 0.0131(4)
S4 0.0304(5) 0.0310(5) 0.0214(5) 0.0040(4) 0.0065(4) 0.0158(4)
C1 0.0142(16) 0.0216(17) 0.0190(17) 0.0067(13) 0.0072(13) 0.0085(13)
C9 0.0205(17) 0.0200(17) 0.0122(16) 0.0035(12) 0.0067(13) 0.0110(13)
C24 0.0240(18) 0.0158(16) 0.0199(18) 0.0065(13) 0.0135(14) 0.0086(13)
C27 0.0251(18) 0.0170(17) 0.0222(18) 0.0076(13) 0.0120(14) 0.0091(13)
C4 0.0191(17) 0.0243(18) 0.0214(18) 0.0115(13) 0.0114(14) 0.0152(14)
C32 0.0200(17) 0.0209(17) 0.0165(17) 0.0059(13) 0.0072(13) 0.0095(13)
C26 0.0223(17) 0.0157(16) 0.0184(17) 0.0067(12) 0.0117(14) 0.0090(13)
C25 0.0235(17) 0.0143(16) 0.0186(17) 0.0059(12) 0.0140(14) 0.0075(13)
C11 0.0236(18) 0.0247(18) 0.0201(18) 0.0090(14) 0.0090(14) 0.0097(14)
C6 0.0220(18) 0.0227(18) 0.0243(19) 0.0114(14) 0.0120(14) 0.0145(14)
C29 0.0241(18) 0.0188(17) 0.0238(19) 0.0097(13) 0.0147(14) 0.0103(14)
C2 0.0174(17) 0.0247(18) 0.0217(18) 0.0106(13) 0.0107(14) 0.0147(14)
C5 0.0234(18) 0.0222(18) 0.0212(18) 0.0081(13) 0.0119(14) 0.0116(14)
C10 0.0214(17) 0.0127(16) 0.0189(17) 0.0032(12) 0.0099(14) 0.0063(13)
C21 0.0273(19) 0.032(2) 0.025(2) 0.0094(15) 0.0131(15) 0.0167(16)
C34 0.0195(18) 0.0228(18) 0.031(2) 0.0041(14) 0.0094(15) 0.0094(14)
C28 0.0275(19) 0.0222(18) 0.0229(19) 0.0058(14) 0.0161(15) 0.0118(14)
C39 0.0162(16) 0.0205(17) 0.0175(17) 0.0037(13) 0.0041(13) 0.0088(13)
C3 0.0167(16) 0.0193(17) 0.0231(18) 0.0103(13) 0.0113(13) 0.0094(13)
C31 0.0307(19) 0.0195(17) 0.0216(18) 0.0058(13) 0.0137(15) 0.0130(14)
C15 0.0231(18) 0.0236(18) 0.0183(18) 0.0058(13) 0.0085(14) 0.0091(14)
C7 0.033(2) 0.0238(18) 0.0186(18) 0.0077(14) 0.0130(15) 0.0168(15)
C14 0.0218(18) 0.0238(18) 0.027(2) 0.0017(14) 0.0134(15) 0.0086(14)
C16 0.0230(17) 0.0140(16) 0.0224(18) 0.0054(13) 0.0116(14) 0.0087(13)
C17 0.0323(19) 0.0195(17) 0.0146(17) 0.0036(13) 0.0095(14) 0.0116(14)
C20 0.0217(17) 0.0183(17) 0.0220(18) 0.0050(13) 0.0110(14) 0.0087(13)
C33 0.0158(16) 0.0202(17) 0.0118(16) 0.0014(12) 0.0047(13) 0.0066(13)
C44 0.038(2) 0.0218(18) 0.0238(19) 0.0074(14) 0.0139(16) 0.0153(15)
C18 0.0297(19) 0.0170(17) 0.0238(19) 0.0056(13) 0.0153(15) 0.0064(14)
C23 0.029(2) 0.046(2) 0.030(2) 0.0112(17) 0.0159(16) 0.0247(17)
C12 0.032(2) 0.0256(19) 0.028(2) 0.0108(15) 0.0060(16) 0.0150(16)
C8 0.0232(18) 0.0256(18) 0.0189(18) 0.0076(13) 0.0108(14) 0.0129(14)
C19 0.0225(18) 0.0237(18) 0.028(2) 0.0045(14) 0.0166(15) 0.0086(14)
C43 0.0263(19) 0.0199(18) 0.0230(19) 0.0043(13) 0.0142(15) 0.0082(14)
C41 0.0173(17) 0.031(2) 0.0194(18) 0.0000(14) 0.0084(14) 0.0100(14)
C30 0.037(2) 0.0241(18) 0.0200(19) 0.0074(14) 0.0147(16) 0.0167(15)
C40 0.0236(18) 0.0217(18) 0.028(2) 0.0029(14) 0.0103(15) 0.0145(14)
C42 0.0249(19) 0.0234(18) 0.026(2) 0.0061(14) 0.0163(15) 0.0063(14)
C13 0.0197(18) 0.0274(19) 0.028(2) 0.0009(15) 0.0048(15) 0.0143(15)
C38 0.036(2) 0.029(2) 0.035(2) 0.0101(16) 0.0233(17) 0.0189(16)
C46 0.053(3) 0.022(2) 0.041(2) 0.0116(16) 0.034(2) 0.0124(17)
C35 0.0251(19) 0.0236(19) 0.039(2) 0.0035(15) 0.0083(16) 0.0165(15)
C36 0.034(2) 0.0240(19) 0.0191(19) 0.0074(14) 0.0051(15) 0.0133(16)
C45 0.035(2) 0.048(2) 0.039(2) 0.0051(18) 0.0241(19) 0.0218(19)
B1 0.0153(19) 0.026(2) 0.022(2) 0.0106(15) 0.0096(15) 0.0139(15)
C22 0.049(2) 0.041(2) 0.030(2) 0.0135(17) 0.0272(19) 0.0194(19)
C37 0.040(2) 0.028(2) 0.029(2) 0.0108(15) 0.0221(17) 0.0111(16)
B2 0.025(2) 0.0096(17) 0.020(2) 0.0067(14) 0.0127(16) 0.0067(14)

loop_
_atom_type_symbol
_atom_type_description
_atom_type_scat_dispersion_real
_atom_type_scat_dispersion_imag
_atom_type_scat_source
C C 0.0033 0.0016 'International Tables Vol C Tables 4.2.6.8 and 6.1.1.4'
H H 0.0000 0.0000 'International Tables Vol C Tables 4.2.6.8 and 6.1.1.4'
As As 0.0499 2.0058 'International Tables Vol C Tables 4.2.6.8 and 6.1.1.4'
B B 0.0013 0.0007 'International Tables Vol C Tables 4.2.6.8 and 6.1.1.4'
S S 0.1246 0.1234 'International Tables Vol C Tables 4.2.6.8 and 6.1.1.4'

loop_
_exptl_crystal_face_index_h
_exptl_crystal_face_index_k
_exptl_crystal_face_index_l
_exptl_crystal_face_perp_dist
-2 2 -1 0.1433
2 -2 1 0.0651
0 -1 -2 0.0985
-1 0 2 0.0732
-2 -2 1 0.1382
1 1 -2 0.1217
-2 2 1 0.1277
-3 5 21 0.0728

loop_
_geom_angle_atom_site_label_1
_geom_angle_atom_site_label_2
_geom_angle_atom_site_label_3
_geom_angle
_geom_angle_site_symmetry_1
_geom_angle_site_symmetry_3
_geom_angle_publ_flag
C24 As2 C32 97.98(12) . . ?
C27 As2 C24 97.40(13) . . ?
C27 As2 C32 99.30(12) . . ?
C1 As1 C9 97.42(12) . . ?
C4 As1 C1 97.26(13) . . ?
C4 As1 C9 99.01(12) . . ?
C6 S1 C5 91.69(15) . . ?
C29 S3 C28 91.81(15) . . ?
C8 S2 C7 91.59(15) . . ?
C31 S4 C30 91.27(16) . . ?
C2 C1 As1 125.4(2) . . ?
C5 C1 As1 121.6(2) . . ?
C5 C1 C2 113.1(3) . . ?
C11 C9 As1 117.0(2) . . ?
C15 C9 As1 124.3(2) . . ?
C15 C9 C11 118.6(3) . . ?
C25 C24 As2 125.5(2) . . ?
C28 C24 As2 121.4(2) . . ?
C28 C24 C25 113.1(3) . . ?
C26 C27 As2 125.7(2) . . ?
C30 C27 As2 121.5(2) . . ?
C30 C27 C26 112.8(3) . . ?
C3 C4 As1 125.6(2) . . ?
C7 C4 As1 121.8(2) . . ?
C7 C4 C3 112.6(3) . . ?
C34 C32 As2 117.2(2) . . ?
C34 C32 C38 118.9(3) . . ?
C38 C32 As2 123.8(2) . . ?
C27 C26 B2 126.1(3) . . ?
C31 C26 C27 109.5(3) . . ?
C31 C26 B2 124.3(3) . . ?
C24 C25 B2 126.4(3) . . ?
C29 C25 C24 109.6(3) . . ?
C29 C25 B2 124.0(3) . . ?
C12 C11 C9 120.5(3) . . ?
C2 C6 S1 113.8(2) . . ?
C25 C29 S3 113.3(2) . . ?
C1 C2 B1 125.8(3) . . ?
C6 C2 C1 109.6(3) . . ?
C6 C2 B1 124.5(3) . . ?
C1 C5 S1 111.8(2) . . ?
C16 C10 B1 122.5(3) . . ?
C20 C10 C16 118.1(3) . . ?
C20 C10 B1 119.4(3) . . ?
C32 C34 C35 120.8(3) . . ?
C24 C28 S3 112.1(2) . . ?
C33 C39 C44 120.0(3) . . ?
C40 C39 C33 119.8(3) . . ?
C40 C39 C44 120.3(3) . . ?
C4 C3 B1 126.2(3) . . ?
C8 C3 C4 110.5(3) . . ?
C8 C3 B1 123.3(3) . . ?
C26 C31 S4 114.5(2) . . ?
C14 C15 C9 120.2(3) . . ?
C4 C7 S2 112.0(2) . . ?
C13 C14 C15 120.8(3) . . ?
C10 C16 C21 119.4(3) . . ?
C17 C16 C10 119.9(3) . . ?
C17 C16 C21 120.7(3) . . ?
C16 C17 C18 122.1(3) . . ?
C10 C20 C23 119.5(3) . . ?
C19 C20 C10 120.4(3) . . ?
C19 C20 C23 120.1(3) . . ?
C39 C33 C43 117.9(3) . . ?
C39 C33 B2 123.4(3) . . ?
C43 C33 B2 118.6(3) . . ?
C17 C18 C22 122.0(3) . . ?
C19 C18 C17 117.3(3) . . ?
C19 C18 C22 120.6(3) . . ?
C11 C12 C13 120.5(3) . . ?
C3 C8 S2 113.3(2) . . ?
C20 C19 C18 122.2(3) . . ?
C33 C43 C46 118.9(3) . . ?
C42 C43 C33 120.9(3) . . ?
C42 C43 C46 120.1(3) . . ?
C40 C41 C45 121.6(3) . . ?
C42 C41 C40 117.3(3) . . ?
C42 C41 C45 121.0(3) . . ?
C27 C30 S4 111.9(3) . . ?
C39 C40 C41 122.3(3) . . ?
C43 C42 C41 121.7(3) . . ?
C14 C13 C12 119.4(3) . . ?
C37 C38 C32 120.2(3) . . ?
C34 C35 C36 119.8(3) . . ?
C37 C36 C35 119.6(3) . . ?
C2 B1 C10 121.1(3) . . ?
C3 B1 C2 118.3(3) . . ?
C3 B1 C10 120.5(3) . . ?
C36 C37 C38 120.7(3) . . ?
C26 B2 C25 118.7(3) . . ?
C26 B2 C33 120.3(3) . . ?
C25 B2 C33 120.9(3) . . ?

loop_
_geom_bond_atom_site_label_1
_geom_bond_atom_site_label_2
_geom_bond_distance
_geom_bond_site_symmetry_2
_geom_bond_publ_flag
As2 C24 1.955(3) . ?
As2 C27 1.953(3) . ?
As2 C32 1.970(3) . ?
As1 C1 1.957(3) . ?
As1 C9 1.971(3) . ?
As1 C4 1.952(3) . ?
S1 C6 1.702(3) . ?
S1 C5 1.726(3) . ?
S3 C29 1.705(3) . ?
S3 C28 1.720(3) . ?
S2 C7 1.726(3) . ?
S2 C8 1.708(3) . ?
S4 C31 1.705(3) . ?
S4 C30 1.721(3) . ?
C1 C2 1.461(4) . ?
C1 C5 1.362(4) . ?
C9 C11 1.406(4) . ?
C9 C15 1.399(4) . ?
C24 C25 1.457(4) . ?
C24 C28 1.362(4) . ?
C27 C26 1.458(4) . ?
C27 C30 1.373(4) . ?
C4 C3 1.452(4) . ?
C4 C7 1.369(4) . ?
C32 C34 1.388(4) . ?
C32 C38 1.399(4) . ?
C26 C31 1.371(4) . ?
C26 B2 1.539(5) . ?
C25 C29 1.393(4) . ?
C25 B2 1.539(5) . ?
C11 C12 1.382(4) . ?
C6 C2 1.380(4) . ?
C2 B1 1.549(4) . ?
C10 C16 1.415(4) . ?
C10 C20 1.410(4) . ?
C10 B1 1.577(4) . ?
C21 C16 1.508(4) . ?
C34 C35 1.391(4) . ?
C39 C33 1.404(4) . ?
C39 C44 1.515(4) . ?
C39 C40 1.397(4) . ?
C3 C8 1.379(4) . ?
C3 B1 1.546(5) . ?
C15 C14 1.388(4) . ?
C14 C13 1.384(4) . ?
C16 C17 1.396(4) . ?
C17 C18 1.398(4) . ?
C20 C23 1.515(4) . ?
C20 C19 1.390(4) . ?
C33 C43 1.415(4) . ?
C33 B2 1.587(4) . ?
C18 C19 1.391(4) . ?
C18 C22 1.510(4) . ?
C12 C13 1.390(5) . ?
C43 C42 1.387(4) . ?
C43 C46 1.518(4) . ?
C41 C40 1.400(4) . ?
C41 C42 1.388(4) . ?
C41 C45 1.514(4) . ?
C38 C37 1.388(4) . ?
C35 C36 1.397(5) . ?
C36 C37 1.377(5) . ?

loop_
_exptl_oxdiff_crystal_face_indexfrac_h
_exptl_oxdiff_crystal_face_indexfrac_k
_exptl_oxdiff_crystal_face_indexfrac_l
_exptl_oxdiff_crystal_face_x
_exptl_oxdiff_crystal_face_y
_exptl_oxdiff_crystal_face_z
-2.0031 2.0066 -1.0018 -0.1511 -0.0408 0.0026
2.0031 -2.0066 1.0018 0.1511 0.0408 -0.0026
-0.0055 -0.9957 -2.0117 0.0087 -0.1255 -0.0165
-0.9992 -0.0025 2.0096 -0.0086 0.0317 0.0851
-2.0077 -1.9987 1.0008 0.0131 -0.1483 0.1595
1.0012 1.0027 -2.0078 -0.0260 0.0149 -0.1132
-1.9996 2.0021 1.0081 -0.1252 0.0381 0.0472
-2.9406 4.7088 20.7352 0.0000 0.8944 0.4472
